data_1516455
loop_
_publ_author_name
'Hansen, Marvin M.'
'Borders, Sandra S. K.'
'Clayton, Marcella T.'
'Heath, Perry C.'
'Kolis, Stanley P.'
'Larsen, Samuel D.'
'Linder, Ryan J.'
'Reutzel-Edens, Susan M.'
'Smith, Justin C.'
'Tameze, Shella L.'
'Ward, Jeffrey A.'
'Weigel, Leland O.'

_publ_section_title
;
 Development of a Practical Synthesis of an Aminoindanol-Derived M1
 Agonist&#x2020;
;
_journal_issue 2
_journal_name_full 'Organic Process Research &amp; Development'
_journal_page_first 198
_journal_paper_doi 10.1021/op800243q
_journal_volume 13
_journal_year 2009
_chemical_formula_sum 'C9 H9 N O3'
_chemical_formula_weight 179.17
_chemical_name_systematic
; 
 ? 
;
_space_group_IT_number 15
_symmetry_cell_setting monoclinic
_symmetry_space_group_name_Hall '-C 2yc'
_symmetry_space_group_name_H-M 'C 1 2/c 1'
_atom_sites_solution_hydrogens geom
_atom_sites_solution_primary direct
_atom_sites_solution_secondary difmap
_audit_creation_method SHELXL-97
_cell_angle_alpha 90.00
_cell_angle_beta 116.362(11)
_cell_angle_gamma 90.00
_cell_formula_units_Z 16
_cell_length_a 16.038(12)
_cell_length_b 14.670(11)
_cell_length_c 15.634(12)
_cell_measurement_temperature 105(2)
_cell_volume 3296(4)
_computing_cell_refinement 'Bruker SMART'
_computing_data_collection 'Bruker SMART'
_computing_data_reduction 'Bruker SHELXTL'
_computing_molecular_graphics 'Bruker SHELXTL'
_computing_publication_material 'Bruker SHELXTL'
_computing_structure_refinement 'SHELXL-97 (Sheldrick, 1997)'
_computing_structure_solution 'SHELXS-97 (Sheldrick, 1990)'
_diffrn_ambient_temperature 105(2)
_diffrn_measured_fraction_theta_full 0.914
_diffrn_measured_fraction_theta_max 0.914
_diffrn_measurement_device_type 'CCD area detector'
_diffrn_measurement_method 'phi and omega scans'
_diffrn_radiation_monochromator graphite
_diffrn_radiation_source 'fine-focus sealed tube'
_diffrn_radiation_type MoK\a
_diffrn_radiation_wavelength 0.71073
_diffrn_reflns_av_R_equivalents 0.1661
_diffrn_reflns_av_sigmaI/netI 0.3071
_diffrn_reflns_limit_h_max 20
_diffrn_reflns_limit_h_min -20
_diffrn_reflns_limit_k_max 18
_diffrn_reflns_limit_k_min -18
_diffrn_reflns_limit_l_max 20
_diffrn_reflns_limit_l_min -20
_diffrn_reflns_number 10242
_diffrn_reflns_theta_full 28.02
_diffrn_reflns_theta_max 28.02
_diffrn_reflns_theta_min 1.98
_exptl_absorpt_coefficient_mu 0.110
_exptl_absorpt_correction_type none
_exptl_crystal_colour clear
_exptl_crystal_density_diffrn 1.444
_exptl_crystal_density_method 'not measured'
_exptl_crystal_description platy
_exptl_crystal_F_000 1504
_exptl_crystal_size_max .07
_exptl_crystal_size_mid .08
_exptl_crystal_size_min .15
_refine_diff_density_max 0.283
_refine_diff_density_min -0.328
_refine_diff_density_rms 0.071
_refine_ls_extinction_coef 0.00027(16)
_refine_ls_extinction_expression Fc^*^=kFc[1+0.001xFc^2^\l^3^/sin(2\q)]^-1/4^
_refine_ls_extinction_method SHELXL
_refine_ls_goodness_of_fit_ref 0.884
_refine_ls_hydrogen_treatment mixed
_refine_ls_matrix_type full
_refine_ls_number_parameters 236
_refine_ls_number_reflns 3643
_refine_ls_number_restraints 0
_refine_ls_restrained_S_all 0.884
_refine_ls_R_factor_all 0.2507
_refine_ls_R_factor_gt 0.0821
_refine_ls_shift/su_max 0.164
_refine_ls_shift/su_mean 0.029
_refine_ls_structure_factor_coef Fsqd
_refine_ls_weighting_details 'calc w=1/[\s^2^(Fo^2^)+(0.0636P)^2^+0.0000P] where P=(Fo^2^+2Fc^2^)/3'
_refine_ls_weighting_scheme calc
_refine_ls_wR_factor_gt 0.1425
_refine_ls_wR_factor_ref 0.1793
_reflns_number_gt 1184
_reflns_number_total 3643
_reflns_threshold_expression >2sigma(I)
_cod_data_source_file op800243q_si_001.cif
_cod_data_source_block 1096xf
_cod_depositor_comments
;
The following automatic conversions were performed:

'_symmetry_cell_setting' value 'Monoclinic' changed to 'monoclinic'
according to
/usr/data/users/saulius/automatic-downloads/retrospective/ACS/lib/dictionaries/cif_core.dic
dictionary named 'cif_core.dic' version 2.4.2 from 2011-04-26.

Automatic conversion script
Id: cif_fix_values 2281 2013-09-26 08:29:07Z andrius 
;
_cod_original_sg_symbol_H-M C2/c
_cod_database_code 1516455

loop_
_symmetry_equiv_pos_as_xyz
'x, y, z'
'-x, y, -z+1/2'
'x+1/2, y+1/2, z'
'-x+1/2, y+1/2, -z+1/2'
'-x, -y, -z'
'x, -y, z-1/2'
'-x+1/2, -y+1/2, -z'
'x+1/2, -y+1/2, z-1/2'

loop_
_atom_site_label
_atom_site_type_symbol
_atom_site_fract_x
_atom_site_fract_y
_atom_site_fract_z
_atom_site_U_iso_or_equiv
_atom_site_adp_type
_atom_site_occupancy
_atom_site_symmetry_multiplicity
_atom_site_calc_flag
_atom_site_refinement_flags
O12B O 0.1798(3) 0.1232(2) 0.0509(2) 0.0316(10) Uani 1 1 d .
O11B O 0.2022(2) -0.0047(3) -0.0089(2) 0.0307(10) Uani 1 1 d .
N10B N 0.1815(3) 0.0778(3) -0.0151(3) 0.0249(11) Uani 1 1 d .
O1B O 0.0267(2) 0.0170(2) -0.4052(2) 0.0287(10) Uani 1 1 d .
H1BA H 0.0373 -0.0307 -0.3722 0.043 Uiso 1 1 calc R
C4B C 0.1580(4) 0.1227(3) -0.1076(3) 0.0198(13) Uani 1 1 d .
C5B C 0.1479(3) 0.2184(3) -0.1115(3) 0.0236(13) Uani 1 1 d .
H5BA H 0.1575 0.2520 -0.0559 0.028 Uiso 1 1 calc R
C7B C 0.1100(3) 0.2118(3) -0.2796(3) 0.0177(12) Uani 1 1 d .
C6B C 0.1234(3) 0.2632(4) -0.1986(3) 0.0254(14) Uani 1 1 d .
H6BA H 0.1161 0.3275 -0.2029 0.030 Uiso 1 1 calc R
C2B C 0.1234(3) 0.1166(3) -0.2714(3) 0.0179(13) Uani 1 1 d .
C3B C 0.1472(3) 0.0709(3) -0.1857(3) 0.0234(14) Uani 1 1 d .
H3BA H 0.1556 0.0066 -0.1810 0.028 Uiso 1 1 calc R
C1B C 0.1081(4) 0.0746(3) -0.3668(3) 0.0256(14) Uani 1 1 d .
H1BB H 0.1643 0.0393 -0.3591 0.031 Uiso 1 1 calc R
C8B C 0.0809(4) 0.2436(4) -0.3800(3) 0.0270(14) Uani 1 1 d .
H8BA H 0.1205 0.2947 -0.3817 0.032 Uiso 1 1 calc R
H8BB H 0.0151 0.2635 -0.4101 0.032 Uiso 1 1 calc R
C9B C 0.0947(4) 0.1580(3) -0.4312(4) 0.0443(18) Uani 1 1 d .
H9BA H 0.0396 0.1490 -0.4934 0.053 Uiso 1 1 calc R
H9BB H 0.1500 0.1661 -0.4431 0.053 Uiso 1 1 calc R
O11 O 0.3918(2) 0.0920(2) 0.0326(2) 0.0276(9) Uani 1 1 d .
O12 O 0.3991(2) -0.0447(2) -0.0202(2) 0.0307(10) Uani 1 1 d .
N10 N 0.3931(3) 0.0405(3) -0.0294(3) 0.0237(11) Uani 1 1 d .
C4 C 0.3853(3) 0.0801(3) -0.1207(3) 0.0206(13) Uani 1 1 d .
O1A O 0.4482(2) 0.3553(2) -0.2011(2) 0.0318(10) Uani 1 1 d .
H1AA H 0.4426 0.4027 -0.1740 0.048 Uiso 1 1 calc R
C3 C 0.3746(3) 0.1751(3) -0.1325(3) 0.0197(13) Uani 1 1 d .
H3A H 0.3717 0.2136 -0.0850 0.024 Uiso 1 1 calc R
C7 C 0.3698(3) 0.1522(3) -0.2894(3) 0.0200(13) Uani 1 1 d .
C6 C 0.3796(4) 0.0578(3) -0.2746(4) 0.0276(14) Uani 1 1 d .
H6A H 0.3811 0.0190 -0.3224 0.033 Uiso 1 1 calc R
C2 C 0.3684(3) 0.2093(3) -0.2183(3) 0.0160(12) Uani 1 1 d .
C5 C 0.3870(3) 0.0214(3) -0.1897(3) 0.0247(14) Uani 1 1 d .
H5A H 0.3930 -0.0425 -0.1789 0.030 Uiso 1 1 calc R
C8 C 0.3612(4) 0.2075(3) -0.3746(3) 0.0256(14) Uani 1 1 d .
H8A H 0.3156 0.1797 -0.4350 0.031 Uiso 1 1 calc R
H8B H 0.4220 0.2126 -0.3763 0.031 Uiso 1 1 calc R
C1 C 0.3580(4) 0.3100(3) -0.2493(3) 0.0210(13) Uani 1 1 d .
H1A H 0.3098 0.3415 -0.2358 0.025 Uiso 1 1 calc R
C9 C 0.3269(4) 0.3025(3) -0.3584(3) 0.0257(14) Uani 1 1 d .
H9A H 0.3552 0.3519 -0.3800 0.031 Uiso 1 1 calc R
H9B H 0.2584 0.3071 -0.3943 0.031 Uiso 1 1 calc R

loop_
_atom_site_aniso_label
_atom_site_aniso_U_11
_atom_site_aniso_U_22
_atom_site_aniso_U_33
_atom_site_aniso_U_23
_atom_site_aniso_U_13
_atom_site_aniso_U_12
O12B 0.046(3) 0.028(2) 0.024(2) -0.0075(17) 0.019(2) -0.0056(19)
O11B 0.042(3) 0.026(2) 0.021(2) 0.0018(16) 0.0110(19) 0.003(2)
N10B 0.026(3) 0.023(3) 0.023(3) -0.006(2) 0.009(2) -0.006(2)
O1B 0.032(2) 0.022(2) 0.026(2) -0.0047(16) 0.0072(18) -0.0132(18)
C4B 0.028(4) 0.020(3) 0.016(3) 0.002(2) 0.014(3) -0.003(3)
C5B 0.023(3) 0.027(3) 0.025(3) -0.008(3) 0.015(3) -0.004(3)
C7B 0.012(3) 0.019(3) 0.018(3) 0.008(2) 0.004(2) 0.003(2)
C6B 0.026(4) 0.021(3) 0.029(3) 0.000(2) 0.012(3) 0.002(3)
C2B 0.013(3) 0.018(3) 0.018(3) -0.002(2) 0.002(2) -0.003(2)
C3B 0.031(4) 0.017(3) 0.022(3) -0.006(2) 0.011(3) -0.007(3)
C1B 0.040(4) 0.026(3) 0.016(3) -0.007(2) 0.016(3) -0.015(3)
C8B 0.024(4) 0.030(3) 0.026(3) 0.006(2) 0.010(3) 0.003(3)
C9B 0.070(5) 0.035(4) 0.025(3) -0.006(3) 0.019(3) -0.025(3)
O11 0.039(3) 0.024(2) 0.025(2) -0.0007(17) 0.0184(19) 0.0020(18)
O12 0.041(3) 0.013(2) 0.037(2) 0.0055(16) 0.017(2) 0.0034(19)
N10 0.030(3) 0.024(3) 0.019(3) 0.003(2) 0.012(2) 0.001(2)
C4 0.025(3) 0.019(3) 0.016(3) -0.002(2) 0.007(3) -0.001(3)
O1A 0.041(3) 0.023(2) 0.028(2) -0.0044(17) 0.012(2) -0.0081(19)
C3 0.018(3) 0.021(3) 0.020(3) -0.001(2) 0.008(3) 0.004(2)
C7 0.019(3) 0.024(3) 0.013(3) -0.003(2) 0.004(2) -0.001(3)
C6 0.038(4) 0.019(3) 0.026(3) -0.006(2) 0.014(3) 0.002(3)
C2 0.012(3) 0.019(3) 0.018(3) 0.005(2) 0.007(2) 0.002(2)
C5 0.031(4) 0.019(3) 0.024(3) -0.004(2) 0.011(3) 0.005(3)
C8 0.028(4) 0.026(3) 0.020(3) -0.003(2) 0.009(3) -0.005(3)
C1 0.020(3) 0.022(3) 0.019(3) -0.002(2) 0.007(3) -0.003(3)
C9 0.034(4) 0.028(3) 0.016(3) 0.007(2) 0.012(3) 0.007(3)

loop_
_atom_type_symbol
_atom_type_description
_atom_type_scat_dispersion_real
_atom_type_scat_dispersion_imag
_atom_type_scat_source
C C 0.0033 0.0016 'International Tables Vol C Tables 4.2.6.8 and 6.1.1.4'
H H 0.0000 0.0000 'International Tables Vol C Tables 4.2.6.8 and 6.1.1.4'
N N 0.0061 0.0033 'International Tables Vol C Tables 4.2.6.8 and 6.1.1.4'
O O 0.0106 0.0060 'International Tables Vol C Tables 4.2.6.8 and 6.1.1.4'

loop_
_geom_angle_atom_site_label_1
_geom_angle_atom_site_label_2
_geom_angle_atom_site_label_3
_geom_angle
O12B N10B O11B 124.1(4)
O12B N10B C4B 119.0(4)
O11B N10B C4B 116.9(4)
C3B C4B C5B 122.8(5)
C3B C4B N10B 119.8(4)
C5B C4B N10B 117.4(4)
C6B C5B C4B 119.0(5)
C6B C7B C2B 119.6(4)
C6B C7B C8B 128.9(5)
C2B C7B C8B 111.5(4)
C5B C6B C7B 119.3(5)
C3B C2B C7B 122.0(4)
C3B C2B C1B 127.0(4)
C7B C2B C1B 111.0(4)
C4B C3B C2B 117.3(5)
O1B C1B C2B 111.4(4)
O1B C1B C9B 110.8(4)
C2B C1B C9B 103.5(4)
C7B C8B C9B 103.8(4)
C1B C9B C8B 108.4(4)
O11 N10 O12 123.1(4)
O11 N10 C4 119.2(4)
O12 N10 C4 117.7(4)
C5 C4 C3 123.7(5)
C5 C4 N10 118.6(4)
C3 C4 N10 117.7(4)
C2 C3 C4 115.8(4)
C2 C7 C6 120.1(5)
C2 C7 C8 110.5(4)
C6 C7 C8 129.4(4)
C5 C6 C7 119.6(5)
C3 C2 C7 121.9(4)
C3 C2 C1 126.9(4)
C7 C2 C1 111.2(4)
C6 C5 C4 118.8(5)
C7 C8 C9 103.8(4)
O1A C1 C2 109.3(4)
O1A C1 C9 111.1(4)
C2 C1 C9 102.5(4)
C1 C9 C8 106.0(4)

loop_
_geom_bond_atom_site_label_1
_geom_bond_atom_site_label_2
_geom_bond_distance
O12B N10B 1.239(5)
O11B N10B 1.248(5)
N10B C4B 1.477(6)
O1B C1B 1.444(6)
C4B C3B 1.382(6)
C4B C5B 1.412(6)
C5B C6B 1.402(6)
C7B C6B 1.405(6)
C7B C2B 1.410(6)
C7B C8B 1.500(6)
C2B C3B 1.392(6)
C2B C1B 1.528(6)
C1B C9B 1.537(7)
C8B C9B 1.557(7)
O11 N10 1.236(5)
O12 N10 1.257(5)
N10 C4 1.495(6)
C4 C5 1.390(6)
C4 C3 1.407(6)
O1A C1 1.460(6)
C3 C2 1.393(6)
C7 C2 1.401(6)
C7 C6 1.401(7)
C7 C8 1.514(6)
C6 C5 1.385(6)
C2 C1 1.540(6)
C8 C9 1.560(6)
C1 C9 1.554(6)

_cod_duplicate_entry 1504317
